data_7057726
loop_
_publ_author_name
'Qi, Xinghao'
'Zhao, Hua'
'Sun, Hongjian'
'Li, Xiaoyan'
'Fuhr, Olaf'
'Fenske, Dieter'

_publ_section_title
;
 Synthesis and catalytic application of [PPP]-pincer iron, nickel and
 cobalt complexes for the hydrosilylation of aldehydes and ketones
;
_journal_issue 20
_journal_name_full 'New Journal of Chemistry'
_journal_page_first 16583
_journal_paper_doi 10.1039/C8NJ03919D
_journal_volume 42
_journal_year 2018
_chemical_formula_sum 'C50 H63 Fe O3 P5'
_chemical_formula_weight 922.70
_space_group_IT_number 2
_space_group_name_Hall '-P 1'
_space_group_name_H-M_alt 'P -1'
_symmetry_cell_setting triclinic
_symmetry_space_group_name_Hall '-P 1'
_symmetry_space_group_name_H-M 'P -1'
_atom_sites_solution_hydrogens geom
_atom_sites_solution_primary direct
_atom_sites_solution_secondary difmap
_audit_creation_method SHELXL-97
_audit_update_record
;
2017-06-20 deposited with the CCDC.
2018-09-03 downloaded from the CCDC.
;
_cell_angle_alpha 99.039(2)
_cell_angle_beta 103.741(2)
_cell_angle_gamma 108.331(2)
_cell_formula_units_Z 2
_cell_length_a 11.509(3)
_cell_length_b 11.656(3)
_cell_length_c 19.386(5)
_cell_measurement_reflns_used 9934
_cell_measurement_temperature 293(2)
_cell_measurement_theta_max 27.56
_cell_measurement_theta_min 2.53
_cell_volume 2321.0(10)
_computing_cell_refinement 'Bruker SMART'
_computing_data_collection 'Bruker SMART'
_computing_data_reduction 'Bruker SAINT'
_computing_molecular_graphics 'Bruker SHELXTL'
_computing_publication_material 'Bruker SHELXTL'
_computing_structure_refinement 'SHELXL-97 (Sheldrick, 1997)'
_computing_structure_solution 'SHELXS-97 (Sheldrick, 1990)'
_diffrn_ambient_temperature 293(2)
_diffrn_measured_fraction_theta_full 0.993
_diffrn_measured_fraction_theta_max 0.993
_diffrn_measurement_device_type 'CCD area detector'
_diffrn_measurement_method 'phi and omega scans'
_diffrn_radiation_monochromator graphite
_diffrn_radiation_source 'fine-focus sealed tube'
_diffrn_radiation_type MoK\a
_diffrn_radiation_wavelength 0.71073
_diffrn_reflns_av_R_equivalents 0.0187
_diffrn_reflns_av_unetI/netI 0.0224
_diffrn_reflns_limit_h_max 14
_diffrn_reflns_limit_h_min -14
_diffrn_reflns_limit_k_max 15
_diffrn_reflns_limit_k_min -15
_diffrn_reflns_limit_l_max 25
_diffrn_reflns_limit_l_min -25
_diffrn_reflns_number 30652
_diffrn_reflns_theta_full 27.58
_diffrn_reflns_theta_max 27.58
_diffrn_reflns_theta_min 2.50
_exptl_absorpt_coefficient_mu 0.539
_exptl_absorpt_correction_type none
_exptl_crystal_colour red
_exptl_crystal_density_diffrn 1.320
_exptl_crystal_density_method 'not measured'
_exptl_crystal_description Parallelogram
_exptl_crystal_F_000 976
_exptl_crystal_size_max 0.34
_exptl_crystal_size_mid 0.32
_exptl_crystal_size_min 0.30
_refine_diff_density_max 1.233
_refine_diff_density_min -0.719
_refine_diff_density_rms 0.070
_refine_ls_extinction_method none
_refine_ls_goodness_of_fit_ref 1.032
_refine_ls_hydrogen_treatment mixed
_refine_ls_matrix_type full
_refine_ls_number_parameters 542
_refine_ls_number_reflns 10669
_refine_ls_number_restraints 0
_refine_ls_restrained_S_all 1.032
_refine_ls_R_factor_all 0.0524
_refine_ls_R_factor_gt 0.0426
_refine_ls_shift/su_max 0.001
_refine_ls_shift/su_mean 0.000
_refine_ls_structure_factor_coef Fsqd
_refine_ls_weighting_details 'calc w=1/[\s^2^(Fo^2^)+(0.0501P)^2^+3.1903P] where P=(Fo^2^+2Fc^2^)/3'
_refine_ls_weighting_scheme calc
_refine_ls_wR_factor_gt 0.1053
_refine_ls_wR_factor_ref 0.1125
_reflns_number_gt 9110
_reflns_number_total 10669
_reflns_threshold_expression >2sigma(I)
_cod_data_source_file c8nj03919d2.cif
_cod_data_source_block complex2
_cod_depositor_comments
;
The following automatic conversions were performed:

'_symmetry_cell_setting' value 'Triclinic' changed to 'triclinic'
according to
/home/data/users/saulius/crontab/automatic-downloads/rss-feeds/RSC/lib/dictionaries/cif_core.dic
dictionary named 'cif_core.dic' version 2.4.2 from 2011-04-26.

Automatic conversion script
Id: cif_fix_values 4973 2017-02-22 13:04:09Z antanas 

 Adding full bibliography for 7057725--7057727.cif.
;
_cod_original_sg_symbol_H-M 'P-1   '
_cod_database_code 7057726

loop_
_symmetry_equiv_pos_as_xyz
'x, y, z'
'-x, -y, -z'

loop_
_atom_site_label
_atom_site_type_symbol
_atom_site_fract_x
_atom_site_fract_y
_atom_site_fract_z
_atom_site_U_iso_or_equiv
_atom_site_adp_type
_atom_site_occupancy
_atom_site_symmetry_multiplicity
_atom_site_calc_flag
_atom_site_refinement_flags
Fe1 Fe 0.26528(3) 0.34152(3) 0.184707(16) 0.01481(8) Uani 1 1 d .
P1 P 0.21599(5) 0.46045(5) 0.26720(3) 0.01553(11) Uani 1 1 d .
P2 P 0.42815(5) 0.51834(5) 0.19902(3) 0.01627(11) Uani 1 1 d .
P3 P 0.31553(5) 0.21969(5) 0.10369(3) 0.02018(12) Uani 1 1 d .
P8 P 0.09703(5) 0.35130(5) 0.10207(3) 0.01965(12) Uani 1 1 d .
P10 P 0.31991(5) 0.25658(5) 0.27807(3) 0.01787(11) Uani 1 1 d .
O1 O 0.11840(15) 0.52310(15) 0.25211(8) 0.0227(3) Uani 1 1 d .
C36 C 0.3457(2) 0.6757(2) 0.02582(14) 0.0285(5) Uani 1 1 d .
H36 H 0.3316 0.6539 -0.0245 0.034 Uiso 1 1 calc R
C37 C 0.3396(3) 0.7872(2) 0.05827(15) 0.0349(6) Uani 1 1 d .
H37 H 0.3218 0.8408 0.0301 0.042 Uiso 1 1 calc R
C38 C 0.3600(3) 0.8182(2) 0.13298(16) 0.0404(6) Uani 1 1 d .
H38 H 0.3534 0.8918 0.1549 0.048 Uiso 1 1 calc R
C39 C 0.3906(3) 0.7401(2) 0.17581(14) 0.0305(5) Uani 1 1 d .
H39 H 0.4067 0.7634 0.2263 0.037 Uiso 1 1 calc R
C40 C 0.3728(2) 0.5964(2) 0.06808(13) 0.0251(5) Uani 1 1 d .
H40 H 0.3746 0.5208 0.0454 0.030 Uiso 1 1 calc R
C41 C 0.39752(19) 0.62767(19) 0.14406(12) 0.0189(4) Uani 1 1 d .
C42 C 0.7706(3) 0.5868(4) 0.14711(17) 0.0532(9) Uani 1 1 d .
H42 H 0.8086 0.6241 0.1149 0.064 Uiso 1 1 calc R
C43 C 0.8348(2) 0.5349(3) 0.19341(15) 0.0374(6) Uani 1 1 d .
H43 H 0.9158 0.5362 0.1928 0.045 Uiso 1 1 calc R
C44 C 0.6483(2) 0.5853(3) 0.14705(15) 0.0416(7) Uani 1 1 d .
H44 H 0.6067 0.6221 0.1153 0.050 Uiso 1 1 calc R
C45 C 0.7785(3) 0.4810(3) 0.24057(19) 0.0436(7) Uani 1 1 d .
H45 H 0.8214 0.4454 0.2726 0.052 Uiso 1 1 calc R
C46 C 0.6567(3) 0.4789(3) 0.24117(19) 0.0415(7) Uani 1 1 d .
H46 H 0.6201 0.4427 0.2741 0.050 Uiso 1 1 calc R
C47 C 0.5893(2) 0.5298(2) 0.19346(12) 0.0213(4) Uani 1 1 d .
C48 C 0.7399(2) 0.4181(3) 0.43502(15) 0.0362(6) Uani 1 1 d .
H48 H 0.8249 0.4543 0.4648 0.043 Uiso 1 1 calc R
C49 C 0.7026(3) 0.3157(3) 0.37684(14) 0.0345(6) Uani 1 1 d .
H49 H 0.7623 0.2814 0.3683 0.041 Uiso 1 1 calc R
C50 C 0.6493(2) 0.4665(2) 0.44875(14) 0.0315(5) Uani 1 1 d .
H50 H 0.6735 0.5350 0.4881 0.038 Uiso 1 1 calc R
C51 C 0.5764(2) 0.2634(2) 0.33090(13) 0.0286(5) Uani 1 1 d .
H51 H 0.5532 0.1956 0.2913 0.034 Uiso 1 1 calc R
C52 C 0.5228(2) 0.4129(2) 0.40377(12) 0.0240(4) Uani 1 1 d .
H52 H 0.4627 0.4452 0.4140 0.029 Uiso 1 1 calc R
C53 C 0.4835(2) 0.3112(2) 0.34334(12) 0.0215(4) Uani 1 1 d .
C54 C 0.2859(3) -0.1006(3) 0.30146(16) 0.0414(7) Uani 1 1 d .
H54 H 0.3313 -0.1366 0.3319 0.050 Uiso 1 1 calc R
C55 C 0.3359(3) 0.0275(2) 0.30863(15) 0.0332(5) Uani 1 1 d .
H55 H 0.4140 0.0762 0.3440 0.040 Uiso 1 1 calc R
C56 C 0.1705(3) -0.1744(2) 0.25005(17) 0.0461(8) Uani 1 1 d .
H56 H 0.1378 -0.2601 0.2452 0.055 Uiso 1 1 calc R
C57 C 0.1035(3) -0.1198(2) 0.20556(16) 0.0432(7) Uani 1 1 d .
H57 H 0.0248 -0.1690 0.1708 0.052 Uiso 1 1 calc R
C58 C 0.1531(3) 0.0092(2) 0.21245(14) 0.0318(5) Uani 1 1 d .
H58 H 0.1066 0.0449 0.1825 0.038 Uiso 1 1 calc R
C59 C 0.2702(2) 0.0839(2) 0.26330(13) 0.0245(5) Uani 1 1 d .
C60 C 0.1160(2) 0.2245(2) 0.42909(13) 0.0293(5) Uani 1 1 d .
H60 H 0.0975 0.1769 0.4621 0.035 Uiso 1 1 calc R
C61 C 0.0594(2) 0.3118(2) 0.41799(13) 0.0279(5) Uani 1 1 d .
H61 H 0.0010 0.3206 0.4425 0.034 Uiso 1 1 calc R
C62 C 0.0893(2) 0.3857(2) 0.37065(12) 0.0231(4) Uani 1 1 d .
H62 H 0.0527 0.4455 0.3641 0.028 Uiso 1 1 calc R
C63 C 0.17456(19) 0.37007(19) 0.33274(11) 0.0183(4) Uani 1 1 d .
C64 C 0.2272(2) 0.27944(19) 0.34128(11) 0.0182(4) Uani 1 1 d .
C65 C 0.2000(2) 0.2081(2) 0.39134(13) 0.0250(5) Uani 1 1 d .
H65 H 0.2382 0.1498 0.3991 0.030 Uiso 1 1 calc R
C66 C 0.5062(3) 0.7461(2) 0.43354(14) 0.0343(6) Uani 1 1 d .
H66 H 0.5188 0.7906 0.4806 0.041 Uiso 1 1 calc R
C67 C 0.3879(2) 0.6537(2) 0.39430(12) 0.0266(5) Uani 1 1 d .
H67 H 0.3208 0.6374 0.4147 0.032 Uiso 1 1 calc R
C68 C 0.6063(3) 0.7727(2) 0.40295(15) 0.0363(6) Uani 1 1 d .
H68 H 0.6856 0.8346 0.4296 0.044 Uiso 1 1 calc R
C69 C 0.5878(2) 0.7068(2) 0.33254(14) 0.0287(5) Uani 1 1 d .
H69 H 0.6543 0.7253 0.3117 0.034 Uiso 1 1 calc R
C70 C 0.4693(2) 0.61269(19) 0.29297(12) 0.0196(4) Uani 1 1 d .
C71 C 0.3696(2) 0.58500(19) 0.32395(12) 0.0188(4) Uani 1 1 d .
C72 C -0.0536(2) 0.2702(3) 0.11925(15) 0.0335(5) Uani 1 1 d .
H72A H -0.1233 0.2822 0.0866 0.050 Uiso 1 1 calc R
H72B H -0.0477 0.3032 0.1691 0.050 Uiso 1 1 calc R
H72C H -0.0687 0.1826 0.1111 0.050 Uiso 1 1 calc R
C73 C 0.0787(2) 0.4996(2) 0.09317(13) 0.0245(5) Uani 1 1 d .
H73A H 0.1312 0.5374 0.0650 0.037 Uiso 1 1 calc R
H73B H 0.1050 0.5546 0.1410 0.037 Uiso 1 1 calc R
H73C H -0.0098 0.4843 0.0688 0.037 Uiso 1 1 calc R
C74 C 0.0500(3) 0.2793(3) 0.00317(13) 0.0356(6) Uani 1 1 d .
H74A H -0.0326 0.2808 -0.0206 0.053 Uiso 1 1 calc R
H74B H 0.0456 0.1945 -0.0041 0.053 Uiso 1 1 calc R
H74C H 0.1125 0.3252 -0.0173 0.053 Uiso 1 1 calc R
C76 C 0.3635(2) 0.2776(2) 0.02798(13) 0.0292(5) Uani 1 1 d .
H76A H 0.4399 0.3515 0.0476 0.044 Uiso 1 1 calc R
H76B H 0.2955 0.2970 -0.0011 0.044 Uiso 1 1 calc R
H76C H 0.3801 0.2146 -0.0021 0.044 Uiso 1 1 calc R
C77 C 0.4502(3) 0.1697(3) 0.13560(15) 0.0345(6) Uani 1 1 d .
H77A H 0.4574 0.1166 0.0950 0.052 Uiso 1 1 calc R
H77B H 0.4355 0.1247 0.1721 0.052 Uiso 1 1 calc R
H77C H 0.5283 0.2417 0.1565 0.052 Uiso 1 1 calc R
C84 C 0.1939(3) 0.0644(2) 0.05230(14) 0.0328(5) Uani 1 1 d .
H84A H 0.2120 0.0369 0.0081 0.049 Uiso 1 1 calc R
H84B H 0.1101 0.0695 0.0401 0.049 Uiso 1 1 calc R
H84C H 0.1962 0.0061 0.0820 0.049 Uiso 1 1 calc R
O3 O 0.1130(3) 0.9318(3) 0.47871(17) 0.0822(9) Uani 1 1 d .
C100 C 0.1778(5) 0.8488(5) 0.4699(2) 0.0800(13) Uani 1 1 d .
H10A H 0.2119 0.8326 0.5166 0.096 Uiso 1 1 calc R
H10B H 0.2485 0.8842 0.4512 0.096 Uiso 1 1 calc R
C101 C 0.0818(5) 0.7300(4) 0.4165(3) 0.0809(15) Uani 1 1 d .
H10C H 0.1151 0.7044 0.3777 0.097 Uiso 1 1 calc R
H10D H 0.0608 0.6633 0.4411 0.097 Uiso 1 1 calc R
C102 C -0.0335(4) 0.7610(4) 0.3865(2) 0.0654(10) Uani 1 1 d .
H10E H -0.0642 0.7340 0.3334 0.078 Uiso 1 1 calc R
H10F H -0.1025 0.7220 0.4056 0.078 Uiso 1 1 calc R
C103 C 0.0131(4) 0.8980(4) 0.4117(2) 0.0664(10) Uani 1 1 d .
H10G H 0.0455 0.9365 0.3758 0.080 Uiso 1 1 calc R
H10H H -0.0557 0.9247 0.4192 0.080 Uiso 1 1 calc R
C108 C 0.8045(5) 0.9594(5) 0.1619(3) 0.0868(14) Uani 1 1 d .
H10I H 0.8787 1.0186 0.1547 0.104 Uiso 1 1 calc R
H10J H 0.7848 0.8774 0.1311 0.104 Uiso 1 1 calc R
C107 C 0.7030(6) 0.9951(8) 0.1468(4) 0.128(2) Uani 1 1 d .
H10K H 0.6240 0.9227 0.1248 0.153 Uiso 1 1 calc R
H10L H 0.7108 1.0479 0.1128 0.153 Uiso 1 1 calc R
O5 O 0.7012(6) 1.0724(5) 0.2244(4) 0.207(3) Uani 1 1 d .
C109 C 0.7687(9) 1.0176(7) 0.2779(4) 0.167(4) Uani 1 1 d .
H10M H 0.8319 1.0825 0.3198 0.200 Uiso 1 1 calc R
H10N H 0.7080 0.9594 0.2950 0.200 Uiso 1 1 calc R
C110 C 0.8274(11) 0.9569(10) 0.2387(4) 0.206(6) Uani 1 1 d .
H11A H 0.7989 0.8703 0.2410 0.248 Uiso 1 1 calc R
H11B H 0.9194 0.9936 0.2630 0.248 Uiso 1 1 calc R
H1 H 0.150(3) 0.233(3) 0.1814(18) 0.051(9) Uiso 1 1 d .

loop_
_atom_site_aniso_label
_atom_site_aniso_U_11
_atom_site_aniso_U_22
_atom_site_aniso_U_33
_atom_site_aniso_U_23
_atom_site_aniso_U_13
_atom_site_aniso_U_12
Fe1 0.01404(14) 0.01401(14) 0.01737(15) 0.00402(11) 0.00537(11) 0.00599(11)
P1 0.0152(2) 0.0174(2) 0.0164(2) 0.00549(19) 0.00525(19) 0.0084(2)
P2 0.0140(2) 0.0159(2) 0.0208(3) 0.0055(2) 0.0068(2) 0.00652(19)
P3 0.0229(3) 0.0184(3) 0.0212(3) 0.0035(2) 0.0085(2) 0.0096(2)
P8 0.0153(2) 0.0230(3) 0.0193(3) 0.0050(2) 0.0033(2) 0.0067(2)
P10 0.0189(3) 0.0161(2) 0.0198(3) 0.0049(2) 0.0060(2) 0.0079(2)
O1 0.0239(8) 0.0280(8) 0.0236(8) 0.0083(6) 0.0083(6) 0.0173(7)
C36 0.0254(11) 0.0363(13) 0.0282(12) 0.0150(10) 0.0107(10) 0.0122(10)
C37 0.0406(14) 0.0304(13) 0.0403(15) 0.0214(11) 0.0124(12) 0.0159(11)
C38 0.0623(19) 0.0259(12) 0.0406(15) 0.0129(11) 0.0156(14) 0.0242(13)
C39 0.0428(14) 0.0237(11) 0.0300(12) 0.0096(10) 0.0133(11) 0.0160(11)
C40 0.0237(11) 0.0273(11) 0.0277(12) 0.0075(9) 0.0085(9) 0.0130(9)
C41 0.0137(9) 0.0187(10) 0.0269(11) 0.0092(8) 0.0080(8) 0.0065(8)
C42 0.0284(14) 0.104(3) 0.0406(16) 0.0323(18) 0.0214(13) 0.0273(17)
C43 0.0181(11) 0.0506(16) 0.0384(14) -0.0051(12) 0.0083(10) 0.0138(11)
C44 0.0238(12) 0.076(2) 0.0361(14) 0.0283(15) 0.0140(11) 0.0227(13)
C45 0.0255(13) 0.0432(15) 0.071(2) 0.0226(15) 0.0131(13) 0.0213(12)
C46 0.0271(13) 0.0447(15) 0.071(2) 0.0369(15) 0.0228(13) 0.0203(12)
C47 0.0142(9) 0.0201(10) 0.0281(11) 0.0023(9) 0.0066(8) 0.0058(8)
C48 0.0257(12) 0.0470(15) 0.0332(14) 0.0100(12) 0.0004(10) 0.0159(12)
C49 0.0303(13) 0.0458(15) 0.0338(13) 0.0097(12) 0.0064(11) 0.0249(12)
C50 0.0323(13) 0.0323(13) 0.0268(12) 0.0050(10) 0.0040(10) 0.0126(11)
C51 0.0297(12) 0.0339(12) 0.0251(11) 0.0046(10) 0.0059(10) 0.0188(10)
C52 0.0245(11) 0.0255(11) 0.0239(11) 0.0065(9) 0.0067(9) 0.0121(9)
C53 0.0216(10) 0.0235(10) 0.0228(11) 0.0091(9) 0.0064(8) 0.0115(9)
C54 0.073(2) 0.0293(13) 0.0410(15) 0.0185(12) 0.0296(15) 0.0303(14)
C55 0.0461(15) 0.0276(12) 0.0334(13) 0.0111(10) 0.0154(12) 0.0193(11)
C56 0.082(2) 0.0192(12) 0.0455(16) 0.0095(11) 0.0379(17) 0.0157(14)
C57 0.0605(19) 0.0211(12) 0.0372(15) 0.0021(11) 0.0189(14) 0.0003(12)
C58 0.0408(14) 0.0221(11) 0.0299(13) 0.0066(10) 0.0127(11) 0.0066(10)
C59 0.0345(12) 0.0183(10) 0.0260(11) 0.0075(9) 0.0150(10) 0.0113(9)
C60 0.0344(13) 0.0286(12) 0.0263(12) 0.0127(10) 0.0142(10) 0.0068(10)
C61 0.0240(11) 0.0346(12) 0.0258(12) 0.0058(10) 0.0134(9) 0.0080(10)
C62 0.0202(10) 0.0270(11) 0.0241(11) 0.0062(9) 0.0087(9) 0.0100(9)
C63 0.0153(9) 0.0202(10) 0.0165(9) 0.0043(8) 0.0037(8) 0.0040(8)
C64 0.0180(9) 0.0180(9) 0.0182(10) 0.0040(8) 0.0072(8) 0.0049(8)
C65 0.0296(12) 0.0238(11) 0.0251(11) 0.0110(9) 0.0103(9) 0.0104(9)
C66 0.0398(14) 0.0316(13) 0.0226(12) -0.0014(10) 0.0033(10) 0.0098(11)
C67 0.0327(12) 0.0261(11) 0.0218(11) 0.0057(9) 0.0082(9) 0.0118(10)
C68 0.0298(13) 0.0300(13) 0.0325(14) -0.0017(11) -0.0024(11) 0.0022(11)
C69 0.0225(11) 0.0261(11) 0.0317(13) 0.0058(10) 0.0057(10) 0.0042(9)
C70 0.0192(10) 0.0178(9) 0.0224(10) 0.0061(8) 0.0049(8) 0.0081(8)
C71 0.0206(10) 0.0170(9) 0.0208(10) 0.0072(8) 0.0047(8) 0.0095(8)
C72 0.0164(10) 0.0362(13) 0.0415(15) 0.0101(11) 0.0061(10) 0.0031(10)
C73 0.0227(11) 0.0324(12) 0.0232(11) 0.0117(9) 0.0059(9) 0.0149(9)
C74 0.0373(14) 0.0436(15) 0.0217(12) 0.0014(11) -0.0003(10) 0.0196(12)
C76 0.0354(13) 0.0301(12) 0.0285(12) 0.0074(10) 0.0182(10) 0.0142(10)
C77 0.0387(14) 0.0392(14) 0.0344(13) 0.0060(11) 0.0114(11) 0.0273(12)
C84 0.0414(14) 0.0205(11) 0.0299(13) -0.0007(9) 0.0097(11) 0.0069(10)
O3 0.079(2) 0.078(2) 0.074(2) -0.0008(16) 0.0101(16) 0.0257(17)
C100 0.093(3) 0.104(4) 0.063(3) 0.028(3) 0.026(2) 0.058(3)
C101 0.143(4) 0.071(3) 0.083(3) 0.043(2) 0.077(3) 0.068(3)
C102 0.083(3) 0.054(2) 0.055(2) 0.0018(17) 0.035(2) 0.016(2)
C103 0.076(3) 0.055(2) 0.070(3) 0.0141(19) 0.019(2) 0.028(2)
C108 0.075(3) 0.098(4) 0.101(4) 0.029(3) 0.033(3) 0.043(3)
C107 0.086(4) 0.157(7) 0.107(5) 0.032(5) 0.027(4) 0.002(4)
O5 0.208(6) 0.129(4) 0.244(7) 0.012(4) -0.052(5) 0.114(5)
C109 0.194(8) 0.119(6) 0.137(6) -0.020(5) -0.057(6) 0.094(6)
C110 0.311(13) 0.261(11) 0.104(6) 0.013(6) 0.004(7) 0.240(11)

loop_
_atom_type_symbol
_atom_type_description
_atom_type_scat_dispersion_real
_atom_type_scat_dispersion_imag
_atom_type_scat_source
C C 0.0033 0.0016 'International Tables Vol C Tables 4.2.6.8 and 6.1.1.4'
H H 0.0000 0.0000 'International Tables Vol C Tables 4.2.6.8 and 6.1.1.4'
Fe Fe 0.3463 0.8444 'International Tables Vol C Tables 4.2.6.8 and 6.1.1.4'
O O 0.0106 0.0060 'International Tables Vol C Tables 4.2.6.8 and 6.1.1.4'
P P 0.1023 0.0942 'International Tables Vol C Tables 4.2.6.8 and 6.1.1.4'

loop_
_geom_angle_atom_site_label_1
_geom_angle_atom_site_label_2
_geom_angle_atom_site_label_3
_geom_angle
P2 Fe1 P1 83.87(3)
P2 Fe1 P8 104.98(3)
P1 Fe1 P8 85.46(3)
P2 Fe1 P10 108.26(3)
P1 Fe1 P10 83.47(3)
P8 Fe1 P10 143.48(2)
P2 Fe1 P3 96.68(3)
P1 Fe1 P3 178.75(2)
P8 Fe1 P3 95.48(3)
P10 Fe1 P3 95.29(3)
P2 Fe1 H1 172.7(13)
P1 Fe1 H1 88.8(13)
P8 Fe1 H1 73.7(13)
P10 Fe1 H1 71.4(12)
P3 Fe1 H1 90.6(13)
O1 P1 C63 105.81(9)
O1 P1 C71 106.23(9)
C63 P1 C71 101.76(9)
O1 P1 Fe1 127.40(7)
C63 P1 Fe1 107.05(7)
C71 P1 Fe1 105.86(7)
C70 P2 C47 100.90(10)
C70 P2 C41 101.57(10)
C47 P2 C41 99.99(10)
C70 P2 Fe1 107.34(7)
C47 P2 Fe1 125.53(7)
C41 P2 Fe1 117.98(7)
C77 P3 C76 97.08(12)
C77 P3 C84 97.64(13)
C76 P3 C84 100.02(12)
C77 P3 Fe1 119.65(9)
C76 P3 Fe1 119.50(8)
C84 P3 Fe1 118.39(9)
C72 P8 C73 100.57(12)
C72 P8 C74 98.75(13)
C73 P8 C74 96.57(12)
C72 P8 Fe1 110.65(9)
C73 P8 Fe1 122.58(8)
C74 P8 Fe1 123.24(9)
C64 P10 C53 100.73(10)
C64 P10 C59 96.85(10)
C53 P10 C59 101.48(10)
C64 P10 Fe1 108.08(7)
C53 P10 Fe1 123.95(7)
C59 P10 Fe1 120.83(8)
C37 C36 C40 120.2(2)
C37 C36 H36 119.9
C40 C36 H36 119.9
C38 C37 C36 119.3(2)
C38 C37 H37 120.4
C36 C37 H37 120.4
C37 C38 C39 120.5(2)
C37 C38 H38 119.7
C39 C38 H38 119.7
C41 C39 C38 120.9(2)
C41 C39 H39 119.5
C38 C39 H39 119.5
C36 C40 C41 121.4(2)
C36 C40 H40 119.3
C41 C40 H40 119.3
C39 C41 C40 117.6(2)
C39 C41 P2 121.58(17)
C40 C41 P2 120.68(16)
C43 C42 C44 121.3(3)
C43 C42 H42 119.4
C44 C42 H42 119.4
C42 C43 C45 118.9(2)
C42 C43 H43 120.5
C45 C43 H43 120.5
C47 C44 C42 120.6(3)
C47 C44 H44 119.7
C42 C44 H44 119.7
C43 C45 C46 120.4(3)
C43 C45 H45 119.8
C46 C45 H45 119.8
C47 C46 C45 121.3(3)
C47 C46 H46 119.4
C45 C46 H46 119.4
C44 C47 C46 117.5(2)
C44 C47 P2 125.72(18)
C46 C47 P2 116.79(18)
C49 C48 C50 119.5(2)
C49 C48 H48 120.3
C50 C48 H48 120.3
C48 C49 C51 120.5(2)
C48 C49 H49 119.8
C51 C49 H49 119.8
C52 C50 C48 120.1(2)
C52 C50 H50 120.0
C48 C50 H50 120.0
C49 C51 C53 121.1(2)
C49 C51 H51 119.5
C53 C51 H51 119.5
C50 C52 C53 121.5(2)
C50 C52 H52 119.3
C53 C52 H52 119.3
C52 C53 C51 117.4(2)
C52 C53 P10 119.78(16)
C51 C53 P10 122.46(18)
C56 C54 C55 120.7(3)
C56 C54 H54 119.6
C55 C54 H54 119.6
C54 C55 C59 120.8(3)
C54 C55 H55 119.6
C59 C55 H55 119.6
C54 C56 C57 119.1(2)
C54 C56 H56 120.4
C57 C56 H56 120.4
C56 C57 C58 120.5(3)
C56 C57 H57 119.7
C58 C57 H57 119.7
C59 C58 C57 120.7(3)
C59 C58 H58 119.6
C57 C58 H58 119.6
C58 C59 C55 118.1(2)
C58 C59 P10 118.24(18)
C55 C59 P10 122.95(19)
C65 C60 C61 120.4(2)
C65 C60 H60 119.8
C61 C60 H60 119.8
C62 C61 C60 120.3(2)
C62 C61 H61 119.9
C60 C61 H61 119.9
C61 C62 C63 119.6(2)
C61 C62 H62 120.2
C63 C62 H62 120.2
C64 C63 C62 120.33(19)
C64 C63 P1 117.00(15)
C62 C63 P1 122.61(16)
C63 C64 C65 119.57(19)
C63 C64 P10 114.69(15)
C65 C64 P10 125.57(16)
C60 C65 C64 119.8(2)
C60 C65 H65 120.1
C64 C65 H65 120.1
C67 C66 C68 120.4(2)
C67 C66 H66 119.8
C68 C66 H66 119.8
C66 C67 C71 119.9(2)
C66 C67 H67 120.0
C71 C67 H67 120.0
C69 C68 C66 119.9(2)
C69 C68 H68 120.0
C66 C68 H68 120.0
C68 C69 C70 120.0(2)
C68 C69 H69 120.0
C70 C69 H69 120.0
C71 C70 C69 120.1(2)
C71 C70 P2 114.42(16)
C69 C70 P2 125.49(18)
C70 C71 C67 119.6(2)
C70 C71 P1 117.01(16)
C67 C71 P1 123.32(17)
P8 C72 H72A 109.5
P8 C72 H72B 109.5
H72A C72 H72B 109.5
P8 C72 H72C 109.5
H72A C72 H72C 109.5
H72B C72 H72C 109.5
P8 C73 H73A 109.5
P8 C73 H73B 109.5
H73A C73 H73B 109.5
P8 C73 H73C 109.5
H73A C73 H73C 109.5
H73B C73 H73C 109.5
P8 C74 H74A 109.5
P8 C74 H74B 109.5
H74A C74 H74B 109.5
P8 C74 H74C 109.5
H74A C74 H74C 109.5
H74B C74 H74C 109.5
P3 C76 H76A 109.5
P3 C76 H76B 109.5
H76A C76 H76B 109.5
P3 C76 H76C 109.5
H76A C76 H76C 109.5
H76B C76 H76C 109.5
P3 C77 H77A 109.5
P3 C77 H77B 109.5
H77A C77 H77B 109.5
P3 C77 H77C 109.5
H77A C77 H77C 109.5
H77B C77 H77C 109.5
P3 C84 H84A 109.5
P3 C84 H84B 109.5
H84A C84 H84B 109.5
P3 C84 H84C 109.5
H84A C84 H84C 109.5
H84B C84 H84C 109.5
C100 O3 C103 105.6(3)
O3 C100 C101 107.2(4)
O3 C100 H10A 110.3
C101 C100 H10A 110.3
O3 C100 H10B 110.3
C101 C100 H10B 110.3
H10A C100 H10B 108.5
C102 C101 C100 104.6(3)
C102 C101 H10C 110.8
C100 C101 H10C 110.8
C102 C101 H10D 110.8
C100 C101 H10D 110.8
H10C C101 H10D 108.9
C103 C102 C101 104.1(4)
C103 C102 H10E 110.9
C101 C102 H10E 110.9
C103 C102 H10F 110.9
C101 C102 H10F 110.9
H10E C102 H10F 109.0
O3 C103 C102 106.1(3)
O3 C103 H10G 110.5
C102 C103 H10G 110.5
O3 C103 H10H 110.5
C102 C103 H10H 110.5
H10G C103 H10H 108.7
C107 C108 C110 103.8(5)
C107 C108 H10I 111.0
C110 C108 H10I 111.0
C107 C108 H10J 111.0
C110 C108 H10J 111.0
H10I C108 H10J 109.0
C108 C107 O5 107.3(5)
C108 C107 H10K 110.3
O5 C107 H10K 110.3
C108 C107 H10L 110.3
O5 C107 H10L 110.3
H10K C107 H10L 108.5
C109 O5 C107 101.3(5)
C110 C109 O5 104.3(7)
C110 C109 H10M 110.9
O5 C109 H10M 110.9
C110 C109 H10N 110.9
O5 C109 H10N 110.9
H10M C109 H10N 108.9
C109 C110 C108 116.5(6)
C109 C110 H11A 108.2
C108 C110 H11A 108.2
C109 C110 H11B 108.2
C108 C110 H11B 108.2
H11A C110 H11B 107.3

loop_
_geom_bond_atom_site_label_1
_geom_bond_atom_site_label_2
_geom_bond_distance
Fe1 P2 2.2319(7)
Fe1 P1 2.2427(7)
Fe1 P8 2.2476(7)
Fe1 P10 2.2507(7)
Fe1 P3 2.2505(7)
Fe1 H1 1.50(3)
P1 O1 1.5189(15)
P1 C63 1.829(2)
P1 C71 1.844(2)
P2 C70 1.840(2)
P2 C47 1.847(2)
P2 C41 1.848(2)
P3 C77 1.830(2)
P3 C76 1.837(2)
P3 C84 1.845(2)
P8 C72 1.830(2)
P8 C73 1.835(2)
P8 C74 1.841(3)
P10 C64 1.846(2)
P10 C53 1.847(2)
P10 C59 1.865(2)
C36 C37 1.383(4)
C36 C40 1.386(3)
C36 H36 0.9300
C37 C38 1.380(4)
C37 H37 0.9300
C38 C39 1.394(3)
C38 H38 0.9300
C39 C41 1.392(3)
C39 H39 0.9300
C40 C41 1.397(3)
C40 H40 0.9300
C42 C43 1.362(4)
C42 C44 1.401(4)
C42 H42 0.9300
C43 C45 1.363(4)
C43 H43 0.9300
C44 C47 1.373(3)
C44 H44 0.9300
C45 C46 1.396(4)
C45 H45 0.9300
C46 C47 1.390(3)
C46 H46 0.9300
C48 C49 1.381(4)
C48 C50 1.390(4)
C48 H48 0.9300
C49 C51 1.390(3)
C49 H49 0.9300
C50 C52 1.387(3)
C50 H50 0.9300
C51 C53 1.403(3)
C51 H51 0.9300
C52 C53 1.399(3)
C52 H52 0.9300
C54 C56 1.371(5)
C54 C55 1.391(4)
C54 H54 0.9300
C55 C59 1.398(3)
C55 H55 0.9300
C56 C57 1.382(5)
C56 H56 0.9300
C57 C58 1.402(3)
C57 H57 0.9300
C58 C59 1.381(4)
C58 H58 0.9300
C60 C65 1.384(3)
C60 C61 1.387(3)
C60 H60 0.9300
C61 C62 1.384(3)
C61 H61 0.9300
C62 C63 1.397(3)
C62 H62 0.9300
C63 C64 1.386(3)
C64 C65 1.402(3)
C65 H65 0.9300
C66 C67 1.386(4)
C66 C68 1.390(4)
C66 H66 0.9300
C67 C71 1.400(3)
C67 H67 0.9300
C68 C69 1.389(4)
C68 H68 0.9300
C69 C70 1.396(3)
C69 H69 0.9300
C70 C71 1.392(3)
C72 H72A 0.9600
C72 H72B 0.9600
C72 H72C 0.9600
C73 H73A 0.9600
C73 H73B 0.9600
C73 H73C 0.9600
C74 H74A 0.9600
C74 H74B 0.9600
C74 H74C 0.9600
C76 H76A 0.9600
C76 H76B 0.9600
C76 H76C 0.9600
C77 H77A 0.9600
C77 H77B 0.9600
C77 H77C 0.9600
C84 H84A 0.9600
C84 H84B 0.9600
C84 H84C 0.9600
O3 C100 1.408(5)
O3 C103 1.417(5)
C100 C101 1.501(7)
C100 H10A 0.9700
C100 H10B 0.9700
C101 C102 1.494(6)
C101 H10C 0.9700
C101 H10D 0.9700
C102 C103 1.472(5)
C102 H10E 0.9700
C102 H10F 0.9700
C103 H10G 0.9700
C103 H10H 0.9700
C108 C107 1.344(8)
C108 C110 1.456(9)
C108 H10I 0.9700
C108 H10J 0.9700
C107 O5 1.635(9)
C107 H10K 0.9700
C107 H10L 0.9700
O5 C109 1.491(8)
C109 C110 1.383(10)
C109 H10M 0.9700
C109 H10N 0.9700
C110 H11A 0.9700
C110 H11B 0.9700

loop_
_geom_torsion_atom_site_label_1
_geom_torsion_atom_site_label_2
_geom_torsion_atom_site_label_3
_geom_torsion_atom_site_label_4
_geom_torsion
P2 Fe1 P1 O1 97.22(9)
P8 Fe1 P1 O1 -8.40(9)
P10 Fe1 P1 O1 -153.54(9)
P3 Fe1 P1 O1 -146.7(11)
P2 Fe1 P1 C63 -136.41(7)
P8 Fe1 P1 C63 117.97(7)
P10 Fe1 P1 C63 -27.17(7)
P3 Fe1 P1 C63 -20.3(11)
P2 Fe1 P1 C71 -28.43(7)
P8 Fe1 P1 C71 -134.05(7)
P10 Fe1 P1 C71 80.81(7)
P3 Fe1 P1 C71 87.6(11)
P1 Fe1 P2 C70 29.15(7)
P8 Fe1 P2 C70 112.77(7)
P10 Fe1 P2 C70 -51.88(7)
P3 Fe1 P2 C70 -149.72(7)
P1 Fe1 P2 C47 146.96(9)
P8 Fe1 P2 C47 -129.43(9)
P10 Fe1 P2 C47 65.93(10)
P3 Fe1 P2 C47 -31.91(9)
P1 Fe1 P2 C41 -84.67(8)
P8 Fe1 P2 C41 -1.05(8)
P10 Fe1 P2 C41 -165.69(8)
P3 Fe1 P2 C41 96.47(8)
P2 Fe1 P3 C77 75.26(11)
P1 Fe1 P3 C77 -40.7(11)
P8 Fe1 P3 C77 -178.92(11)
P10 Fe1 P3 C77 -33.87(11)
P2 Fe1 P3 C76 -43.75(10)
P1 Fe1 P3 C76 -159.7(11)
P8 Fe1 P3 C76 62.07(10)
P10 Fe1 P3 C76 -152.88(10)
P2 Fe1 P3 C84 -165.95(10)
P1 Fe1 P3 C84 78.1(11)
P8 Fe1 P3 C84 -60.13(10)
P10 Fe1 P3 C84 84.92(10)
P2 Fe1 P8 C72 -148.59(10)
P1 Fe1 P8 C72 -66.19(10)
P10 Fe1 P8 C72 6.41(11)
P3 Fe1 P8 C72 112.97(10)
P2 Fe1 P8 C73 -30.33(9)
P1 Fe1 P8 C73 52.07(9)
P10 Fe1 P8 C73 124.67(9)
P3 Fe1 P8 C73 -128.77(9)
P2 Fe1 P8 C74 95.21(12)
P1 Fe1 P8 C74 177.61(12)
P10 Fe1 P8 C74 -109.79(12)
P3 Fe1 P8 C74 -3.23(12)
P2 Fe1 P10 C64 106.54(7)
P1 Fe1 P10 C64 25.23(7)
P8 Fe1 P10 C64 -48.00(8)
P3 Fe1 P10 C64 -154.62(7)
P2 Fe1 P10 C53 -10.58(9)
P1 Fe1 P10 C53 -91.89(9)
P8 Fe1 P10 C53 -165.12(9)
P3 Fe1 P10 C53 88.26(9)
P2 Fe1 P10 C59 -143.52(9)
P1 Fe1 P10 C59 135.17(9)
P8 Fe1 P10 C59 61.94(10)
P3 Fe1 P10 C59 -44.68(9)
C40 C36 C37 C38 -0.3(4)
C36 C37 C38 C39 2.0(4)
C37 C38 C39 C41 -1.9(4)
C37 C36 C40 C41 -1.6(4)
C38 C39 C41 C40 0.0(4)
C38 C39 C41 P2 -176.2(2)
C36 C40 C41 C39 1.7(3)
C36 C40 C41 P2 177.96(17)
C70 P2 C41 C39 -9.2(2)
C47 P2 C41 C39 -112.6(2)
Fe1 P2 C41 C39 107.77(19)
C70 P2 C41 C40 174.68(17)
C47 P2 C41 C40 71.26(19)
Fe1 P2 C41 C40 -68.37(18)
C44 C42 C43 C45 -0.2(5)
C43 C42 C44 C47 -0.7(5)
C42 C43 C45 C46 0.2(5)
C43 C45 C46 C47 0.8(5)
C42 C44 C47 C46 1.6(5)
C42 C44 C47 P2 -179.2(3)
C45 C46 C47 C44 -1.7(4)
C45 C46 C47 P2 179.0(2)
C70 P2 C47 C44 -116.0(2)
C41 P2 C47 C44 -12.0(3)
Fe1 P2 C47 C44 123.3(2)
C70 P2 C47 C46 63.3(2)
C41 P2 C47 C46 167.3(2)
Fe1 P2 C47 C46 -57.4(2)
C50 C48 C49 C51 1.9(4)
C49 C48 C50 C52 -0.6(4)
C48 C49 C51 C53 -1.5(4)
C48 C50 C52 C53 -1.1(4)
C50 C52 C53 C51 1.5(3)
C50 C52 C53 P10 -171.77(18)
C49 C51 C53 C52 -0.2(4)
C49 C51 C53 P10 172.9(2)
C64 P10 C53 C52 -37.1(2)
C59 P10 C53 C52 -136.47(18)
Fe1 P10 C53 C52 83.43(19)
C64 P10 C53 C51 149.9(2)
C59 P10 C53 C51 50.6(2)
Fe1 P10 C53 C51 -89.5(2)
C56 C54 C55 C59 -0.5(4)
C55 C54 C56 C57 -0.5(4)
C54 C56 C57 C58 0.4(4)
C56 C57 C58 C59 0.6(4)
C57 C58 C59 C55 -1.5(4)
C57 C58 C59 P10 -172.0(2)
C54 C55 C59 C58 1.4(4)
C54 C55 C59 P10 171.5(2)
C64 P10 C59 C58 81.9(2)
C53 P10 C59 C58 -175.63(19)
Fe1 P10 C59 C58 -33.9(2)
C64 P10 C59 C55 -88.1(2)
C53 P10 C59 C55 14.3(2)
Fe1 P10 C59 C55 156.05(18)
C65 C60 C61 C62 -1.9(4)
C60 C61 C62 C63 1.5(4)
C61 C62 C63 C64 1.2(3)
C61 C62 C63 P1 178.20(18)
O1 P1 C63 C64 163.90(16)
C71 P1 C63 C64 -85.28(18)
Fe1 P1 C63 C64 25.56(18)
O1 P1 C63 C62 -13.2(2)
C71 P1 C63 C62 97.66(19)
Fe1 P1 C63 C62 -151.51(17)
C62 C63 C64 C65 -3.5(3)
P1 C63 C64 C65 179.34(17)
C62 C63 C64 P10 172.00(17)
P1 C63 C64 P10 -5.1(2)
C53 P10 C64 C63 113.75(17)
C59 P10 C64 C63 -143.14(17)
Fe1 P10 C64 C63 -17.53(17)
C53 P10 C64 C65 -71.0(2)
C59 P10 C64 C65 32.1(2)
Fe1 P10 C64 C65 157.68(18)
C61 C60 C65 C64 -0.4(4)
C63 C64 C65 C60 3.1(3)
P10 C64 C65 C60 -171.90(18)
C68 C66 C67 C71 1.2(4)
C67 C66 C68 C69 0.2(4)
C66 C68 C69 C70 -0.9(4)
C68 C69 C70 C71 0.1(3)
C68 C69 C70 P2 179.09(19)
C47 P2 C70 C71 -156.65(16)
C41 P2 C70 C71 100.65(16)
Fe1 P2 C70 C71 -23.79(16)
C47 P2 C70 C69 24.3(2)
C41 P2 C70 C69 -78.4(2)
Fe1 P2 C70 C69 157.17(18)
C69 C70 C71 C67 1.4(3)
P2 C70 C71 C67 -177.74(16)
C69 C70 C71 P1 179.36(17)
P2 C70 C71 P1 0.3(2)
C66 C67 C71 C70 -2.0(3)
C66 C67 C71 P1 -179.89(18)
O1 P1 C71 C70 -114.68(16)
C63 P1 C71 C70 134.81(16)
Fe1 P1 C71 C70 23.07(17)
O1 P1 C71 C67 63.24(19)
C63 P1 C71 C67 -47.3(2)
Fe1 P1 C71 C67 -159.01(16)
C103 O3 C100 C101 -28.5(5)
O3 C100 C101 C102 9.7(5)
C100 C101 C102 C103 11.8(4)
C100 O3 C103 C102 36.5(5)
C101 C102 C103 O3 -29.5(4)
C110 C108 C107 O5 24.4(8)
C108 C107 O5 C109 -26.2(8)
C107 O5 C109 C110 15.5(9)
O5 C109 C110 C108 -2.1(12)
C107 C108 C110 C109 -15.5(12)
